data_4063930
loop_
_publ_author_name
'Tskhovrebov, Alexander G.'
'Luzyanin, Konstantin V.'
'Kuznetsov, Maxim L.'
'Sorokoumov, Viktor N.'
'Balova, Irina A.'
'Haukka, Matti'
'Kukushkin, Vadim Yu.'

_publ_section_title
;
 Substituent R-Dependent Regioselectivity Switch in Nucleophilic Addition
 ofN-Phenylbenzamidine to PdII- and PtII-Complexed Isonitrile RN\\tb C
 Giving Aminocarbene-Like Species
;
_journal_issue 4
_journal_name_full Organometallics
_journal_page_first 863
_journal_paper_doi 10.1021/om101041g
_journal_volume 30
_journal_year 2011
_chemical_formula_moiety 'C31 H29 Cl N4 Pt'
_chemical_formula_sum 'C31 H29 Cl N4 Pt'
_chemical_formula_weight 688.12
_chemical_name_systematic
; 
 ? 
;
_space_group_IT_number 2
_symmetry_cell_setting triclinic
_symmetry_space_group_name_Hall '-P 1'
_symmetry_space_group_name_H-M 'P -1'
_atom_sites_solution_hydrogens mixed
_atom_sites_solution_primary direct
_atom_sites_solution_secondary difmap
_audit_creation_method SHELXL-97
_cell_angle_alpha 79.202(2)
_cell_angle_beta 82.366(2)
_cell_angle_gamma 68.791(2)
_cell_formula_units_Z 2
_cell_length_a 9.3396(3)
_cell_length_b 11.6148(4)
_cell_length_c 13.8329(4)
_cell_measurement_reflns_used 44292
_cell_measurement_temperature 100(2)
_cell_measurement_theta_max 27.88
_cell_measurement_theta_min 1.00
_cell_volume 1370.68(8)
_computing_cell_refinement 'Denzo/Scalepack (Otwinowski & Minor, 1997)'
_computing_data_collection 'Collect (Bruker AXS BV, 1997-2004)'
_computing_data_reduction 'Denzo/Scalepack (Otwinowski & Minor, 1997)'
_computing_molecular_graphics 'Diamond v.3.1f (Brandenburg, 2008)'
_computing_publication_material 'SHELXL-97 (Sheldrick, 1997)'
_computing_structure_refinement 'SHELXL-97 (Sheldrick, 1997)'
_computing_structure_solution 'SIR97 (Altomare et al., 1997)'
_diffrn_ambient_temperature 100(2)
_diffrn_detector_area_resol_mean 9
_diffrn_measured_fraction_theta_full 0.999
_diffrn_measured_fraction_theta_max 0.999
_diffrn_measurement_device '95mm CCD camera on \k-goniostat'
_diffrn_measurement_device_type 'Nonius KappaCCD'
_diffrn_measurement_method '\f scans and \w scans with \k offset'
_diffrn_radiation_monochromator 'horizontally mounted graphite crystal'
_diffrn_radiation_source 'fine-focus sealed tube'
_diffrn_radiation_type MoK\a
_diffrn_radiation_wavelength 0.71073
_diffrn_reflns_av_R_equivalents 0.0544
_diffrn_reflns_av_sigmaI/netI 0.0387
_diffrn_reflns_limit_h_max 12
_diffrn_reflns_limit_h_min -12
_diffrn_reflns_limit_k_max 15
_diffrn_reflns_limit_k_min -15
_diffrn_reflns_limit_l_max 18
_diffrn_reflns_limit_l_min -17
_diffrn_reflns_number 26944
_diffrn_reflns_theta_full 27.83
_diffrn_reflns_theta_max 27.83
_diffrn_reflns_theta_min 2.24
_exptl_absorpt_coefficient_mu 5.243
_exptl_absorpt_correction_T_max 0.7104
_exptl_absorpt_correction_T_min 0.3517
_exptl_absorpt_correction_type analytical
_exptl_absorpt_process_details 'de Meulenaer & Tompa (1965)'
_exptl_crystal_colour yellow
_exptl_crystal_density_diffrn 1.667
_exptl_crystal_density_method 'not measured'
_exptl_crystal_description plate
_exptl_crystal_F_000 676
_exptl_crystal_size_max 0.25
_exptl_crystal_size_mid 0.20
_exptl_crystal_size_min 0.07
_refine_diff_density_max 1.459
_refine_diff_density_min -1.822
_refine_diff_density_rms 0.145
_refine_ls_extinction_method none
_refine_ls_goodness_of_fit_ref 1.074
_refine_ls_hydrogen_treatment mixed
_refine_ls_matrix_type full
_refine_ls_number_parameters 342
_refine_ls_number_reflns 6509
_refine_ls_number_restraints 0
_refine_ls_restrained_S_all 1.074
_refine_ls_R_factor_all 0.0320
_refine_ls_R_factor_gt 0.0262
_refine_ls_shift/su_max 0.001
_refine_ls_shift/su_mean 0.000
_refine_ls_structure_factor_coef Fsqd
_refine_ls_weighting_details 'calc w=1/[\s^2^(Fo^2^)+(0.0328P)^2^+1.0269P] where P=(Fo^2^+2Fc^2^)/3'
_refine_ls_weighting_scheme calc
_refine_ls_wR_factor_gt 0.0612
_refine_ls_wR_factor_ref 0.0637
_reflns_number_gt 5917
_reflns_number_total 6509
_reflns_threshold_expression >2sigma(I)
_cod_data_source_file om101041g_si_003.cif
_cod_data_source_block 11
_cod_depositor_comments
;
The following automatic conversions were performed:

'_exptl_absorpt_correction_type' value 'Analytical' changed to
'analytical' according to
/home/saulius/struct/CIF-dictionaries/cif_core.dic dictionary named
'cif_core.dic' version 2.4.1 from 2010-06-29.

Automatic conversion script
Id: cif_fix_values 1715 2011-07-08 13:25:40Z adriana 
;
_cod_database_code 4063930

loop_
_symmetry_equiv_pos_as_xyz
'x, y, z'
'-x, -y, -z'

loop_
_atom_site_label
_atom_site_type_symbol
_atom_site_fract_x
_atom_site_fract_y
_atom_site_fract_z
_atom_site_U_iso_or_equiv
_atom_site_adp_type
_atom_site_occupancy
_atom_site_symmetry_multiplicity
_atom_site_calc_flag
_atom_site_refinement_flags
Pt1 Pt 0.891706(13) 0.349532(11) -0.130023(8) 0.01476(5) Uani 1 1 d .
Cl1 Cl 1.06714(9) 0.45977(8) -0.14855(6) 0.02173(17) Uani 1 1 d .
N1 N 0.8276(3) 0.3777(3) 0.0108(2) 0.0175(6) Uani 1 1 d .
H1N H 0.860(5) 0.420(4) 0.043(3) 0.027(11) Uiso 1 1 d .
N2 N 0.6626(3) 0.2801(3) -0.00141(19) 0.0177(6) Uani 1 1 d .
N3 N 0.6913(3) 0.1968(3) -0.1416(2) 0.0179(6) Uani 1 1 d .
N4 N 0.9931(3) 0.3061(3) -0.3441(2) 0.0196(6) Uani 1 1 d .
C1 C 0.7376(3) 0.2629(3) -0.0994(2) 0.0159(6) Uani 1 1 d .
C2 C 0.7172(4) 0.3389(3) 0.0528(2) 0.0168(6) Uani 1 1 d .
C3 C 0.6537(4) 0.3523(3) 0.1564(2) 0.0166(6) Uani 1 1 d .
C4 C 0.4958(4) 0.4047(3) 0.1785(2) 0.0204(7) Uani 1 1 d .
H4 H 0.4277 0.4371 0.1269 0.024 Uiso 1 1 calc R
C5 C 0.4381(4) 0.4094(3) 0.2758(3) 0.0242(7) Uani 1 1 d .
H5 H 0.3305 0.4459 0.2910 0.029 Uiso 1 1 calc R
C6 C 0.5378(4) 0.3608(3) 0.3512(3) 0.0236(7) Uani 1 1 d .
H6 H 0.4978 0.3616 0.4180 0.028 Uiso 1 1 calc R
C7 C 0.6953(4) 0.3109(3) 0.3294(2) 0.0227(7) Uani 1 1 d .
H7 H 0.7630 0.2789 0.3812 0.027 Uiso 1 1 calc R
C8 C 0.7546(4) 0.3077(3) 0.2317(2) 0.0194(7) Uani 1 1 d .
H8 H 0.8626 0.2756 0.2165 0.023 Uiso 1 1 calc R
C9 C 0.5478(4) 0.2238(3) 0.0362(2) 0.0184(7) Uani 1 1 d .
C10 C 0.3998(4) 0.2805(3) 0.0049(3) 0.0223(7) Uani 1 1 d .
H10 H 0.3746 0.3550 -0.0416 0.027 Uiso 1 1 calc R
C11 C 0.2892(4) 0.2272(4) 0.0423(3) 0.0324(9) Uani 1 1 d .
H11 H 0.1873 0.2657 0.0217 0.039 Uiso 1 1 calc R
C12 C 0.3257(5) 0.1189(4) 0.1090(3) 0.0375(10) Uani 1 1 d .
H12 H 0.2486 0.0841 0.1357 0.045 Uiso 1 1 calc R
C13 C 0.4750(5) 0.0606(4) 0.1374(3) 0.0400(11) Uani 1 1 d .
H13 H 0.5007 -0.0156 0.1821 0.048 Uiso 1 1 calc R
C14 C 0.5868(4) 0.1128(4) 0.1010(3) 0.0291(8) Uani 1 1 d .
H14 H 0.6892 0.0728 0.1204 0.035 Uiso 1 1 calc R
C15 C 0.7465(4) 0.1595(3) -0.2341(2) 0.0189(7) Uani 1 1 d .
C16 C 0.8904(4) 0.0658(3) -0.2457(3) 0.0212(7) Uani 1 1 d .
C17 C 0.9954(4) 0.0109(4) -0.1627(3) 0.0275(8) Uani 1 1 d .
H17A H 1.0416 0.0712 -0.1533 0.041 Uiso 1 1 calc R
H17B H 1.0770 -0.0658 -0.1787 0.041 Uiso 1 1 calc R
H17C H 0.9362 -0.0086 -0.1018 0.041 Uiso 1 1 calc R
C18 C 0.9320(4) 0.0215(4) -0.3366(3) 0.0258(8) Uani 1 1 d .
H18 H 1.0288 -0.0421 -0.3462 0.031 Uiso 1 1 calc R
C19 C 0.8346(5) 0.0685(4) -0.4127(3) 0.0293(8) Uani 1 1 d .
H19 H 0.8655 0.0387 -0.4743 0.035 Uiso 1 1 calc R
C20 C 0.6906(4) 0.1603(4) -0.3985(3) 0.0253(8) Uani 1 1 d .
H20 H 0.6233 0.1912 -0.4506 0.030 Uiso 1 1 calc R
C21 C 0.6445(4) 0.2067(3) -0.3104(2) 0.0212(7) Uani 1 1 d .
C22 C 0.4883(4) 0.3010(4) -0.2923(3) 0.0287(8) Uani 1 1 d .
H22A H 0.4361 0.2690 -0.2329 0.043 Uiso 1 1 calc R
H22B H 0.4277 0.3167 -0.3490 0.043 Uiso 1 1 calc R
H22C H 0.4989 0.3791 -0.2830 0.043 Uiso 1 1 calc R
C23 C 0.9491(4) 0.3202(3) -0.2643(2) 0.0179(7) Uani 1 1 d .
C24 C 1.0543(4) 0.2869(3) -0.4403(2) 0.0199(7) Uani 1 1 d .
C25 C 1.2017(4) 0.1968(4) -0.4517(3) 0.0274(8) Uani 1 1 d .
C26 C 1.2866(4) 0.1165(4) -0.3643(3) 0.0366(9) Uani 1 1 d .
H26A H 1.2517 0.0452 -0.3424 0.055 Uiso 1 1 calc R
H26B H 1.2661 0.1658 -0.3105 0.055 Uiso 1 1 calc R
H26C H 1.3974 0.0863 -0.3829 0.055 Uiso 1 1 calc R
C27 C 1.2613(5) 0.1838(4) -0.5484(3) 0.0370(10) Uani 1 1 d .
H27 H 1.3604 0.1240 -0.5599 0.044 Uiso 1 1 calc R
C28 C 1.1801(5) 0.2557(5) -0.6275(3) 0.0392(11) Uani 1 1 d .
H28 H 1.2242 0.2453 -0.6926 0.047 Uiso 1 1 calc R
C29 C 1.0349(5) 0.3429(4) -0.6133(3) 0.0330(9) Uani 1 1 d .
H29 H 0.9804 0.3917 -0.6688 0.040 Uiso 1 1 calc R
C30 C 0.9676(4) 0.3603(4) -0.5183(2) 0.0234(7) Uani 1 1 d .
C31 C 0.8099(4) 0.4525(4) -0.5001(3) 0.0290(8) Uani 1 1 d .
H31A H 0.7426 0.4084 -0.4641 0.044 Uiso 1 1 calc R
H31B H 0.7681 0.4970 -0.5633 0.044 Uiso 1 1 calc R
H31C H 0.8159 0.5125 -0.4609 0.044 Uiso 1 1 calc R

loop_
_atom_site_aniso_label
_atom_site_aniso_U_11
_atom_site_aniso_U_22
_atom_site_aniso_U_33
_atom_site_aniso_U_23
_atom_site_aniso_U_13
_atom_site_aniso_U_12
Pt1 0.01622(7) 0.01888(8) 0.01129(7) -0.00306(5) -0.00122(4) -0.00812(5)
Cl1 0.0269(4) 0.0303(5) 0.0157(4) -0.0027(3) -0.0019(3) -0.0192(4)
N1 0.0202(13) 0.0245(16) 0.0128(13) -0.0048(11) -0.0016(11) -0.0126(12)
N2 0.0195(13) 0.0233(15) 0.0143(13) -0.0046(11) 0.0007(10) -0.0117(12)
N3 0.0191(13) 0.0223(15) 0.0153(13) -0.0047(11) -0.0009(11) -0.0096(12)
N4 0.0239(14) 0.0247(16) 0.0149(14) -0.0035(11) -0.0013(11) -0.0139(12)
C1 0.0137(14) 0.0192(17) 0.0137(15) -0.0009(12) 0.0000(11) -0.0056(12)
C2 0.0186(15) 0.0166(16) 0.0157(15) -0.0023(12) -0.0028(12) -0.0062(13)
C3 0.0228(15) 0.0175(17) 0.0126(14) -0.0039(12) 0.0003(12) -0.0103(13)
C4 0.0233(16) 0.0209(18) 0.0168(16) -0.0025(13) -0.0039(13) -0.0070(14)
C5 0.0233(17) 0.0252(19) 0.0216(17) -0.0035(14) 0.0037(14) -0.0072(15)
C6 0.0284(18) 0.027(2) 0.0168(16) -0.0031(14) 0.0016(14) -0.0125(15)
C7 0.0292(18) 0.0258(19) 0.0155(16) -0.0028(13) -0.0045(14) -0.0116(15)
C8 0.0194(15) 0.0243(18) 0.0168(16) -0.0041(13) -0.0016(13) -0.0097(14)
C9 0.0206(15) 0.0231(18) 0.0151(15) -0.0048(13) 0.0020(12) -0.0122(14)
C10 0.0210(16) 0.0222(19) 0.0220(17) 0.0011(14) -0.0032(13) -0.0072(14)
C11 0.0220(17) 0.042(2) 0.035(2) 0.0016(18) -0.0042(16) -0.0153(17)
C12 0.033(2) 0.048(3) 0.038(2) 0.0097(19) -0.0061(18) -0.029(2)
C13 0.044(2) 0.037(2) 0.041(2) 0.0200(19) -0.0152(19) -0.025(2)
C14 0.0253(17) 0.028(2) 0.034(2) 0.0070(16) -0.0138(15) -0.0114(16)
C15 0.0237(16) 0.0234(18) 0.0170(15) -0.0068(13) 0.0000(13) -0.0156(14)
C16 0.0238(16) 0.0218(18) 0.0229(17) -0.0044(14) 0.0006(13) -0.0142(14)
C17 0.0246(17) 0.024(2) 0.036(2) -0.0082(16) -0.0061(15) -0.0082(15)
C18 0.0265(17) 0.027(2) 0.0297(19) -0.0135(15) 0.0069(15) -0.0140(15)
C19 0.039(2) 0.039(2) 0.0192(17) -0.0117(16) 0.0080(15) -0.0249(19)
C20 0.0344(19) 0.030(2) 0.0189(17) 0.0037(14) -0.0074(15) -0.0212(16)
C21 0.0266(17) 0.0215(18) 0.0207(16) -0.0022(13) -0.0035(14) -0.0143(14)
C22 0.0308(19) 0.025(2) 0.032(2) -0.0021(15) -0.0134(16) -0.0086(16)
C23 0.0182(15) 0.0204(17) 0.0185(16) -0.0022(13) -0.0031(13) -0.0104(13)
C24 0.0276(17) 0.0251(19) 0.0146(15) -0.0075(13) 0.0041(13) -0.0178(15)
C25 0.0255(17) 0.031(2) 0.033(2) -0.0121(16) 0.0053(15) -0.0182(16)
C26 0.0234(18) 0.035(2) 0.051(3) -0.0036(19) -0.0060(17) -0.0108(17)
C27 0.035(2) 0.044(3) 0.042(2) -0.025(2) 0.0171(19) -0.024(2)
C28 0.057(3) 0.060(3) 0.023(2) -0.024(2) 0.0200(19) -0.045(2)
C29 0.051(2) 0.051(3) 0.0137(16) -0.0061(16) 0.0009(16) -0.037(2)
C30 0.0344(19) 0.031(2) 0.0140(16) -0.0045(14) -0.0008(14) -0.0218(16)
C31 0.036(2) 0.032(2) 0.0244(19) 0.0001(15) -0.0089(16) -0.0168(17)

loop_
_atom_type_symbol
_atom_type_description
_atom_type_scat_dispersion_real
_atom_type_scat_dispersion_imag
_atom_type_scat_source
C C 0.0033 0.0016 'International Tables Vol C Tables 4.2.6.8 and 6.1.1.4'
H H 0.0000 0.0000 'International Tables Vol C Tables 4.2.6.8 and 6.1.1.4'
N N 0.0061 0.0033 'International Tables Vol C Tables 4.2.6.8 and 6.1.1.4'
Cl Cl 0.1484 0.1585 'International Tables Vol C Tables 4.2.6.8 and 6.1.1.4'
Pt Pt -1.7033 8.3905 'International Tables Vol C Tables 4.2.6.8 and 6.1.1.4'

loop_
_geom_angle_atom_site_label_1
_geom_angle_atom_site_label_2
_geom_angle_atom_site_label_3
_geom_angle
_geom_angle_publ_flag
C23 Pt1 C1 97.86(13) ?
C23 Pt1 N1 178.42(12) ?
C1 Pt1 N1 80.57(12) yes
C23 Pt1 Cl1 88.60(9) yes
C1 Pt1 Cl1 173.51(9) ?
N1 Pt1 Cl1 92.97(8) ?
C2 N1 Pt1 115.8(2) yes
C2 N1 H1N 118(3) ?
Pt1 N1 H1N 126(3) ?
C2 N2 C9 123.8(3) ?
C2 N2 C1 116.6(3) yes
C9 N2 C1 119.3(3) ?
C1 N3 C15 126.4(3) ?
C23 N4 C24 177.2(3) yes
N3 C1 N2 113.1(3) yes
N3 C1 Pt1 136.9(2) yes
N2 C1 Pt1 110.0(2) yes
N1 C2 N2 116.7(3) ?
N1 C2 C3 123.5(3) ?
N2 C2 C3 119.8(3) ?
C4 C3 C8 120.3(3) ?
C4 C3 C2 120.8(3) ?
C8 C3 C2 119.0(3) ?
C5 C4 C3 119.9(3) ?
C5 C4 H4 120.0 ?
C3 C4 H4 120.0 ?
C4 C5 C6 119.9(3) ?
C4 C5 H5 120.0 ?
C6 C5 H5 120.0 ?
C7 C6 C5 120.3(3) ?
C7 C6 H6 119.8 ?
C5 C6 H6 119.8 ?
C6 C7 C8 120.2(3) ?
C6 C7 H7 119.9 ?
C8 C7 H7 119.9 ?
C7 C8 C3 119.3(3) ?
C7 C8 H8 120.3 ?
C3 C8 H8 120.3 ?
C14 C9 C10 120.6(3) ?
C14 C9 N2 119.9(3) ?
C10 C9 N2 119.4(3) ?
C11 C10 C9 119.3(3) ?
C11 C10 H10 120.4 ?
C9 C10 H10 120.4 ?
C12 C11 C10 120.5(3) ?
C12 C11 H11 119.8 ?
C10 C11 H11 119.8 ?
C11 C12 C13 120.0(3) ?
C11 C12 H12 120.0 ?
C13 C12 H12 120.0 ?
C14 C13 C12 120.3(4) ?
C14 C13 H13 119.9 ?
C12 C13 H13 119.9 ?
C9 C14 C13 119.3(3) ?
C9 C14 H14 120.3 ?
C13 C14 H14 120.3 ?
N3 C15 C16 120.3(3) ?
N3 C15 C21 117.6(3) ?
C16 C15 C21 121.5(3) ?
C15 C16 C18 117.9(3) ?
C15 C16 C17 121.5(3) ?
C18 C16 C17 120.6(3) ?
C16 C17 H17A 109.5 ?
C16 C17 H17B 109.5 ?
H17A C17 H17B 109.5 ?
C16 C17 H17C 109.5 ?
H17A C17 H17C 109.5 ?
H17B C17 H17C 109.5 ?
C19 C18 C16 121.2(3) ?
C19 C18 H18 119.4 ?
C16 C18 H18 119.4 ?
C18 C19 C20 119.7(3) ?
C18 C19 H19 120.1 ?
C20 C19 H19 120.1 ?
C21 C20 C19 121.2(3) ?
C21 C20 H20 119.4 ?
C19 C20 H20 119.4 ?
C20 C21 C15 118.4(3) ?
C20 C21 C22 122.0(3) ?
C15 C21 C22 119.5(3) ?
C21 C22 H22A 109.5 ?
C21 C22 H22B 109.5 ?
H22A C22 H22B 109.5 ?
C21 C22 H22C 109.5 ?
H22A C22 H22C 109.5 ?
H22B C22 H22C 109.5 ?
N4 C23 Pt1 174.4(3) ?
C30 C24 N4 118.1(3) ?
C30 C24 C25 124.2(3) ?
N4 C24 C25 117.7(3) ?
C27 C25 C24 116.0(4) ?
C27 C25 C26 122.3(4) ?
C24 C25 C26 121.6(3) ?
C25 C26 H26A 109.5 ?
C25 C26 H26B 109.5 ?
H26A C26 H26B 109.5 ?
C25 C26 H26C 109.5 ?
H26A C26 H26C 109.5 ?
H26B C26 H26C 109.5 ?
C28 C27 C25 121.5(4) ?
C28 C27 H27 119.2 ?
C25 C27 H27 119.2 ?
C27 C28 C29 120.7(4) ?
C27 C28 H28 119.6 ?
C29 C28 H28 119.6 ?
C28 C29 C30 120.8(4) ?
C28 C29 H29 119.6 ?
C30 C29 H29 119.6 ?
C24 C30 C29 116.7(4) ?
C24 C30 C31 121.0(3) ?
C29 C30 C31 122.3(4) ?
C30 C31 H31A 109.5 ?
C30 C31 H31B 109.5 ?
H31A C31 H31B 109.5 ?
C30 C31 H31C 109.5 ?
H31A C31 H31C 109.5 ?
H31B C31 H31C 109.5 ?

loop_
_geom_bond_atom_site_label_1
_geom_bond_atom_site_label_2
_geom_bond_distance
_geom_bond_publ_flag
Pt1 C23 1.922(3) yes
Pt1 C1 1.998(3) yes
Pt1 N1 2.012(3) yes
Pt1 Cl1 2.3819(8) yes
N1 C2 1.297(4) yes
N1 H1N 0.87(4) ?
N2 C2 1.354(4) yes
N2 C9 1.442(4) ?
N2 C1 1.454(4) yes
N3 C1 1.262(4) yes
N3 C15 1.400(4) yes
N4 C23 1.145(4) yes
N4 C24 1.402(4) yes
C2 C3 1.490(4) ?
C3 C4 1.393(5) ?
C3 C8 1.395(5) ?
C4 C5 1.385(5) ?
C4 H4 0.9500 ?
C5 C6 1.388(5) ?
C5 H5 0.9500 ?
C6 C7 1.387(5) ?
C6 H6 0.9500 ?
C7 C8 1.392(5) ?
C7 H7 0.9500 ?
C8 H8 0.9500 ?
C9 C14 1.383(5) ?
C9 C10 1.388(5) ?
C10 C11 1.385(5) ?
C10 H10 0.9500 ?
C11 C12 1.374(6) ?
C11 H11 0.9500 ?
C12 C13 1.386(6) ?
C12 H12 0.9500 ?
C13 C14 1.384(5) ?
C13 H13 0.9500 ?
C14 H14 0.9500 ?
C15 C16 1.402(5) ?
C15 C21 1.412(5) ?
C16 C18 1.403(5) ?
C16 C17 1.504(5) ?
C17 H17A 0.9800 ?
C17 H17B 0.9800 ?
C17 H17C 0.9800 ?
C18 C19 1.382(6) ?
C18 H18 0.9500 ?
C19 C20 1.398(6) ?
C19 H19 0.9500 ?
C20 C21 1.379(5) ?
C20 H20 0.9500 ?
C21 C22 1.497(5) ?
C22 H22A 0.9800 ?
C22 H22B 0.9800 ?
C22 H22C 0.9800 ?
C24 C30 1.391(5) ?
C24 C25 1.406(5) ?
C25 C27 1.392(5) ?
C25 C26 1.502(6) ?
C26 H26A 0.9800 ?
C26 H26B 0.9800 ?
C26 H26C 0.9800 ?
C27 C28 1.374(7) ?
C27 H27 0.9500 ?
C28 C29 1.384(7) ?
C28 H28 0.9500 ?
C29 C30 1.396(5) ?
C29 H29 0.9500 ?
C30 C31 1.497(5) ?
C31 H31A 0.9800 ?
C31 H31B 0.9800 ?
C31 H31C 0.9800 ?

loop_
_geom_hbond_atom_site_label_D
_geom_hbond_atom_site_label_H
_geom_hbond_atom_site_label_A
_geom_hbond_distance_DH
_geom_hbond_distance_HA
_geom_hbond_distance_DA
_geom_hbond_angle_DHA
_geom_hbond_site_symmetry_A
_geom_hbond_publ_flag
N1 H1N Cl1 0.87(4) 2.50(4) 3.368(3) 175(4) 2_765 yes
